data_7012833
loop_
_publ_author_name
'Dutta, Dipak K.'
'Woollins, J. Derek'
'Slawin, Alexandra M. Z.'
'Konwar, Dilip'
'Das, Pankaj'
'Sharma, Manab'
'Bhattacharyya, Pravat'
'Aucott, Stephen M.'

_publ_section_title
;
 An alternative strategy to an electron rich phosphine based
 carbonylation catalyst
;
_journal_issue 13
_journal_name_full 'Dalton Transactions'
_journal_page_first 2674
_journal_page_last 2679
_journal_paper_doi 10.1039/b301674a
_journal_year 2003
_chemical_formula_moiety 'C41 H34 Cl O5 P2 Rh'
_chemical_formula_sum 'C41 H34 Cl O5 P2 Rh'
_chemical_formula_weight 806.98
_chemical_name_systematic ?
_space_group_IT_number 1
_symmetry_cell_setting triclinic
_symmetry_space_group_name_Hall 'P 1'
_symmetry_space_group_name_H-M 'P 1'
_atom_sites_solution_hydrogens geom
_atom_sites_solution_primary direct
_atom_sites_solution_secondary difmap
_audit_creation_method SHELXL-97
_cell_angle_alpha 109.932(3)
_cell_angle_beta 108.346(3)
_cell_angle_gamma 96.835(4)
_cell_formula_units_Z 1
_cell_length_a 9.2330(18)
_cell_length_b 9.5526(18)
_cell_length_c 11.657(2)
_cell_measurement_reflns_used 135
_cell_measurement_temperature 293(2)
_cell_measurement_theta_max 168
_cell_measurement_theta_min 12
_cell_volume 887.4(3)
_computing_cell_refinement 'Bruker SMART'
_computing_data_collection 'Bruker SMART'
_computing_data_reduction 'Bruker SHELXTL'
_computing_molecular_graphics 'Bruker SHELXTL'
_computing_publication_material 'Bruker SHELXTL'
_computing_structure_refinement 'SHELXL-97 (Sheldrick, 1997)'
_computing_structure_solution 'SHELXS-97 (Sheldrick, 1990)'
_diffrn_ambient_temperature 293(2)
_diffrn_detector_area_resol_mean 0.9
_diffrn_measured_fraction_theta_full 0.976
_diffrn_measured_fraction_theta_max 0.976
_diffrn_measurement_device_type 'CCD area detector'
_diffrn_measurement_method 'phi and omega scans'
_diffrn_radiation_monochromator graphite
_diffrn_radiation_source 'fine-focus sealed tube'
_diffrn_radiation_type MoK\a
_diffrn_radiation_wavelength 0.71073
_diffrn_reflns_av_R_equivalents 0.0623
_diffrn_reflns_av_sigmaI/netI 0.0932
_diffrn_reflns_limit_h_max 10
_diffrn_reflns_limit_h_min -8
_diffrn_reflns_limit_k_max 10
_diffrn_reflns_limit_k_min -10
_diffrn_reflns_limit_l_max 12
_diffrn_reflns_limit_l_min -12
_diffrn_reflns_number 4346
_diffrn_reflns_theta_full 23.19
_diffrn_reflns_theta_max 23.19
_diffrn_reflns_theta_min 2.01
_exptl_absorpt_coefficient_mu 0.692
_exptl_absorpt_correction_T_max 1.00000
_exptl_absorpt_correction_T_min 0.782407
_exptl_absorpt_correction_type multi-scan
_exptl_crystal_colour yellow
_exptl_crystal_density_diffrn 1.510
_exptl_crystal_density_method 'not measured'
_exptl_crystal_description plate
_exptl_crystal_F_000 412
_exptl_crystal_size_max .12
_exptl_crystal_size_mid .1
_exptl_crystal_size_min .01
_refine_diff_density_max 0.610
_refine_diff_density_min -0.410
_refine_diff_density_rms 0.075
_refine_ls_abs_structure_details 'Flack H D (1983), Acta Cryst. A39, 876-881'
_refine_ls_abs_structure_Flack 0.00
_refine_ls_extinction_coef -
_refine_ls_extinction_method none
_refine_ls_goodness_of_fit_ref 0.893
_refine_ls_hydrogen_treatment mixed
_refine_ls_matrix_type full
_refine_ls_number_parameters 418
_refine_ls_number_reflns 3516
_refine_ls_number_restraints 6
_refine_ls_restrained_S_all 0.893
_refine_ls_R_factor_all 0.0721
_refine_ls_R_factor_gt 0.0466
_refine_ls_shift/su_max 0.222
_refine_ls_shift/su_mean 0.041
_refine_ls_structure_factor_coef Fsqd
_refine_ls_weighting_details 'calc w=1/[\s^2^(Fo^2^)+(0.0536P)^2^+0.0000P] where P=(Fo^2^+2Fc^2^)/3'
_refine_ls_weighting_scheme calc
_refine_ls_wR_factor_gt 0.0925
_refine_ls_wR_factor_ref 0.1012
_reflns_number_gt 2563
_reflns_number_total 3516
_reflns_threshold_expression >2sigma(I)
_cod_data_source_file b301674a.txt
_cod_data_source_block 2
_cod_depositor_comments
;
The following automatic conversions were performed:
'_symmetry_cell_setting' value 'Triclinic' changed to 'triclinic'
according to '/home/saulius/struct/CIF-dictionaries/cif_core.dic'
dictionary named 'cif_core.dic' version 2.4.1 from
2010-06-29.

'_exptl_absorpt_correction_type' value 'MULTISCAN' changed to
'multi-scan' according to
'/home/saulius/struct/CIF-dictionaries/cif_core.dic' dictionary named
'cif_core.dic' version 2.4.1 from 2010-06-29.

Automatic conversion script
Id: cif_fix_enum 1527 2010-12-29 10:47:43Z saulius 
;
_cod_original_cell_volume 887.5(3)
_cod_original_sg_symbol_H-M P1
_cod_database_code 7012833

loop_
_symmetry_equiv_pos_as_xyz
'x, y, z'

loop_
_atom_site_label
_atom_site_type_symbol
_atom_site_fract_x
_atom_site_fract_y
_atom_site_fract_z
_atom_site_U_iso_or_equiv
_atom_site_adp_type
_atom_site_occupancy
_atom_site_symmetry_multiplicity
_atom_site_calc_flag
_atom_site_refinement_flags
_atom_site_disorder_assembly
_atom_site_disorder_group
Rh1 Rh 0.8023(3) 1.0724(2) 0.9318(3) 0.0366(2) Uani 1 1 d D . .
Cl1 Cl 1.0140(4) 1.3006(3) 1.0229(3) 0.0588(11) Uani 1 1 d D . .
C30 C 0.6514(14) 0.8845(10) 0.8565(17) 0.107(10) Uani 1 1 d D . .
O30 O 0.5321(6) 0.8112(18) 0.8213(16) 0.072(4) Uani 1 1 d D . .
P1 P 0.7755(6) 1.0627(6) 0.7236(6) 0.0348(13) Uani 1 1 d . . .
C1 C 0.935(2) 0.992(2) 0.6828(18) 0.030(5) Uiso 1 1 d . . .
C2 C 0.936(2) 0.937(2) 0.5495(17) 0.039(5) Uani 1 1 d . . .
H2A H 0.8538 0.9460 0.4833 0.046 Uiso 1 1 calc R . .
C3 C 1.045(2) 0.877(2) 0.5189(15) 0.047(6) Uani 1 1 d . . .
H3A H 1.0338 0.8288 0.4315 0.057 Uiso 1 1 calc R . .
C4 C 1.180(2) 0.8879(19) 0.624(2) 0.075(8) Uani 1 1 d . . .
H4A H 1.2634 0.8554 0.6043 0.090 Uiso 1 1 calc R . .
C5 C 1.193(2) 0.9404(16) 0.7442(17) 0.036(4) Uani 1 1 d . . .
H5A H 1.2825 0.9447 0.8116 0.043 Uiso 1 1 calc R . .
C6 C 1.063(2) 0.9922(19) 0.7705(16) 0.038(5) Uani 1 1 d . . .
H6A H 1.0704 1.0291 0.8576 0.045 Uiso 1 1 calc R . .
C7 C 0.608(2) 0.941(2) 0.5763(16) 0.022(4) Uiso 1 1 d . . .
C8 C 0.584(2) 0.786(3) 0.540(2) 0.044(6) Uani 1 1 d . . .
H8A H 0.6509 0.7464 0.5921 0.052 Uiso 1 1 calc R . .
C9 C 0.460(3) 0.688(2) 0.426(2) 0.055(6) Uani 1 1 d . . .
H9A H 0.4374 0.5827 0.4032 0.066 Uiso 1 1 calc R . .
C10 C 0.363(2) 0.752(3) 0.3414(18) 0.071(9) Uani 1 1 d . . .
H10A H 0.2806 0.6851 0.2634 0.085 Uiso 1 1 calc R . .
C11 C 0.389(2) 0.896(2) 0.3721(19) 0.056(6) Uani 1 1 d . . .
H11A H 0.3274 0.9360 0.3175 0.067 Uiso 1 1 calc R . .
C12 C 0.514(3) 0.994(3) 0.491(2) 0.060(7) Uani 1 1 d . . .
H12A H 0.5345 1.0992 0.5139 0.072 Uiso 1 1 calc R . .
C13 C 0.801(2) 1.255(2) 0.717(2) 0.043(6) Uiso 1 1 d . . .
C14 C 0.707(2) 1.356(2) 0.754(2) 0.039(5) Uiso 1 1 d . . .
C15 C 0.737(2) 1.497(3) 0.752(2) 0.072(8) Uani 1 1 d . . .
H15A H 0.6789 1.5655 0.7792 0.086 Uiso 1 1 calc R . .
C16 C 0.852(2) 1.542(2) 0.7109(18) 0.045(5) Uani 1 1 d . . .
H16A H 0.8669 1.6377 0.7054 0.054 Uiso 1 1 calc R . .
C17 C 0.950(2) 1.442(3) 0.677(2) 0.052(6) Uani 1 1 d . . .
H17A H 1.0324 1.4758 0.6543 0.062 Uiso 1 1 calc R . .
C18 C 0.9236(19) 1.299(2) 0.6763(16) 0.029(4) Uani 1 1 d . . .
H18A H 0.9833 1.2313 0.6504 0.035 Uiso 1 1 calc R . .
C19 C 0.571(3) 1.297(3) 0.786(2) 0.045(5) Uiso 1 1 d . . .
O19 O 0.5250(18) 1.1736(18) 0.7746(16) 0.057(4) Uani 1 1 d . . .
O20 O 0.5048(17) 1.417(2) 0.8263(16) 0.068(5) Uani 1 1 d . . .
C21 C 0.382(3) 1.384(3) 0.868(3) 0.076(7) Uani 1 1 d . . .
H21A H 0.3433 1.4736 0.8955 0.113 Uiso 1 1 calc R . .
H21B H 0.4217 1.3551 0.9414 0.113 Uiso 1 1 calc R . .
H21C H 0.2981 1.3008 0.7971 0.113 Uiso 1 1 calc R . .
P2 P 0.8271(6) 1.0831(6) 1.1399(5) 0.0328(13) Uani 1 1 d . . .
C31 C 0.672(2) 1.156(3) 1.1903(19) 0.041(5) Uani 1 1 d . . .
C32 C 0.688(3) 1.219(3) 1.315(2) 0.065(7) Uani 1 1 d . . .
H32A H 0.7825 1.2343 1.3830 0.078 Uiso 1 1 calc R . .
C33 C 0.551(3) 1.264(3) 1.342(2) 0.071(8) Uani 1 1 d . . .
H33A H 0.5541 1.2921 1.4278 0.085 Uiso 1 1 calc R . .
C34 C 0.424(2) 1.265(2) 1.2512(16) 0.050(6) Uani 1 1 d . . .
H34A H 0.3432 1.3025 1.2719 0.060 Uiso 1 1 calc R . .
C35 C 0.418(3) 1.205(3) 1.114(2) 0.082(8) Uani 1 1 d . . .
H35A H 0.3283 1.2029 1.0478 0.099 Uiso 1 1 calc R . .
C36 C 0.530(2) 1.155(3) 1.082(2) 0.056(6) Uani 1 1 d . . .
H36A H 0.5227 1.1193 0.9951 0.067 Uiso 1 1 calc R . .
C37 C 0.999(2) 1.211(3) 1.290(2) 0.053(6) Uani 1 1 d . . .
C38 C 1.037(2) 1.368(2) 1.325(2) 0.048(6) Uani 1 1 d . . .
H38A H 0.9782 1.4063 1.2678 0.058 Uiso 1 1 calc R . .
C39 C 1.158(3) 1.473(3) 1.441(2) 0.062(7) Uani 1 1 d . . .
H39A H 1.1768 1.5784 1.4647 0.074 Uiso 1 1 calc R . .
C40 C 1.247(2) 1.410(2) 1.519(2) 0.046(6) Uani 1 1 d . . .
H40A H 1.3313 1.4744 1.5964 0.055 Uiso 1 1 calc R . .
C41 C 1.216(2) 1.255(3) 1.4850(18) 0.058(7) Uani 1 1 d . . .
H41A H 1.2784 1.2176 1.5416 0.069 Uiso 1 1 calc R . .
C42 C 1.1001(18) 1.155(3) 1.3738(17) 0.037(5) Uani 1 1 d . . .
H42A H 1.0855 1.0500 1.3515 0.044 Uiso 1 1 calc R . .
C43 C 0.8067(19) 0.897(2) 1.1502(17) 0.031(5) Uani 1 1 d . . .
C44 C 0.898(2) 0.792(3) 1.116(2) 0.037(5) Uani 1 1 d . . .
C45 C 0.868(2) 0.6448(19) 1.1158(15) 0.041(5) Uani 1 1 d . . .
H45A H 0.9356 0.5829 1.0977 0.049 Uiso 1 1 calc R . .
C46 C 0.739(3) 0.586(3) 1.143(2) 0.079(8) Uiso 1 1 d . . .
H46A H 0.7116 0.4846 1.1331 0.095 Uiso 1 1 calc R . .
C47 C 0.662(3) 0.685(3) 1.181(2) 0.058(6) Uiso 1 1 d . . .
H47A H 0.5857 0.6592 1.2117 0.070 Uiso 1 1 calc R . .
C48 C 0.691(3) 0.829(3) 1.178(2) 0.060(6) Uani 1 1 d . . .
H48A H 0.6217 0.8878 1.1979 0.072 Uiso 1 1 calc R . .
C49 C 1.029(2) 0.834(2) 1.0797(18) 0.035(5) Uani 1 1 d . . .
O49 O 1.0773(16) 0.9657(19) 1.0931(13) 0.050(4) Uani 1 1 d . . .
O50 O 1.0948(18) 0.7250(16) 1.0372(16) 0.061(4) Uani 1 1 d . . .
C51 C 1.238(3) 0.767(3) 1.012(2) 0.084(8) Uani 1 1 d . . .
H51A H 1.2739 0.6764 0.9795 0.127 Uiso 1 1 calc R . .
H51B H 1.3198 0.8404 1.0929 0.127 Uiso 1 1 calc R . .
H51C H 1.2145 0.8111 0.9479 0.127 Uiso 1 1 calc R . .

loop_
_atom_site_aniso_label
_atom_site_aniso_U_11
_atom_site_aniso_U_22
_atom_site_aniso_U_33
_atom_site_aniso_U_23
_atom_site_aniso_U_13
_atom_site_aniso_U_12
Rh1 0.0355(5) 0.0501(5) 0.0325(4) 0.0204(4) 0.0166(3) 0.0178(4)
Cl1 0.044(2) 0.101(4) 0.051(3) 0.040(3) 0.026(2) 0.033(3)
C30 0.17(2) 0.14(2) 0.019(7) 0.023(11) 0.027(13) 0.136(18)
O30 0.082(9) 0.085(8) 0.083(8) 0.051(7) 0.043(8) 0.049(8)
P1 0.029(3) 0.046(3) 0.046(3) 0.028(3) 0.021(2) 0.017(3)
C2 0.045(10) 0.039(10) 0.024(9) 0.013(8) 0.003(8) 0.014(9)
C3 0.046(12) 0.054(12) 0.021(8) -0.007(8) 0.009(8) 0.018(10)
C4 0.037(11) 0.024(9) 0.105(16) -0.038(9) 0.028(11) -0.010(8)
C5 0.033(9) 0.021(7) 0.032(10) -0.008(7) 0.002(8) 0.021(7)
C6 0.048(11) 0.035(10) 0.024(8) -0.003(7) 0.025(8) 0.006(9)
C8 0.014(8) 0.083(15) 0.039(11) 0.031(11) 0.013(8) 0.006(9)
C9 0.083(16) 0.026(10) 0.059(14) 0.011(10) 0.039(13) 0.006(11)
C10 0.028(11) 0.14(2) 0.019(9) 0.008(13) 0.004(8) 0.017(14)
C11 0.037(12) 0.049(13) 0.051(12) -0.011(9) 0.008(10) 0.020(11)
C12 0.081(16) 0.063(16) 0.054(14) 0.020(12) 0.044(13) 0.038(14)
C15 0.028(12) 0.079(16) 0.090(16) 0.048(13) -0.016(10) 0.009(12)
C16 0.043(9) 0.033(7) 0.047(7) 0.027(6) -0.006(6) -0.001(6)
C17 0.044(9) 0.058(11) 0.065(9) 0.039(8) 0.021(6) 0.014(7)
C18 0.026(8) 0.047(9) 0.035(8) 0.033(7) 0.019(7) 0.006(7)
O19 0.055(9) 0.062(10) 0.095(11) 0.057(9) 0.047(8) 0.033(8)
O20 0.059(10) 0.097(13) 0.077(11) 0.047(10) 0.040(9) 0.042(10)
C21 0.060(13) 0.086(17) 0.111(17) 0.052(14) 0.044(12) 0.054(12)
P2 0.031(3) 0.045(3) 0.020(2) 0.011(2) 0.007(2) 0.015(3)
C31 0.035(8) 0.065(9) 0.033(7) 0.025(6) 0.017(5) 0.019(6)
C32 0.059(12) 0.114(18) 0.058(13) 0.041(12) 0.053(11) 0.043(12)
C33 0.088(16) 0.103(17) 0.086(15) 0.072(14) 0.071(14) 0.043(15)
C34 0.049(11) 0.102(14) 0.059(10) 0.064(10) 0.050(9) 0.053(10)
C35 0.044(14) 0.15(2) 0.073(16) 0.053(15) 0.033(12) 0.033(14)
C36 0.016(9) 0.099(16) 0.057(11) 0.048(11) -0.001(8) 0.022(10)
C37 0.038(8) 0.092(12) 0.055(9) 0.042(8) 0.030(6) 0.038(8)
C38 0.069(13) 0.025(10) 0.058(14) 0.020(10) 0.026(11) 0.027(10)
C39 0.036(11) 0.056(13) 0.060(14) 0.004(11) 0.007(11) -0.013(10)
C40 0.027(10) 0.042(11) 0.061(13) 0.023(10) 0.009(9) -0.007(9)
C41 0.044(13) 0.094(19) 0.033(11) 0.039(11) -0.001(10) 0.008(13)
C42 0.013(8) 0.066(14) 0.034(11) 0.034(10) -0.003(8) 0.010(9)
C43 0.016(6) 0.058(9) 0.018(5) 0.018(5) -0.001(4) 0.014(5)
C44 0.025(7) 0.048(8) 0.035(7) 0.019(5) 0.002(5) 0.016(5)
C45 0.058(12) 0.030(10) 0.032(9) 0.004(8) 0.018(9) 0.027(10)
C48 0.052(12) 0.058(12) 0.063(12) 0.013(9) 0.018(10) 0.035(11)
C49 0.046(9) 0.027(8) 0.028(6) 0.012(5) 0.000(5) 0.027(7)
O49 0.039(8) 0.065(11) 0.040(7) 0.012(7) 0.018(6) 0.015(8)
O50 0.065(10) 0.039(9) 0.083(11) 0.016(8) 0.040(9) 0.026(8)
C51 0.094(17) 0.10(2) 0.061(10) 0.015(12) 0.053(11) 0.034(15)

loop_
_atom_type_symbol
_atom_type_description
_atom_type_scat_dispersion_real
_atom_type_scat_dispersion_imag
_atom_type_scat_source
C C 0.0033 0.0016 'International Tables Vol C Tables 4.2.6.8 and 6.1.1.4'
H H 0.0000 0.0000 'International Tables Vol C Tables 4.2.6.8 and 6.1.1.4'
O O 0.0106 0.0060 'International Tables Vol C Tables 4.2.6.8 and 6.1.1.4'
P P 0.1023 0.0942 'International Tables Vol C Tables 4.2.6.8 and 6.1.1.4'
Cl Cl 0.1484 0.1585 'International Tables Vol C Tables 4.2.6.8 and 6.1.1.4'
Rh Rh -1.1178 0.9187 'International Tables Vol C Tables 4.2.6.8 and 6.1.1.4'

loop_
_geom_angle_atom_site_label_1
_geom_angle_atom_site_label_2
_geom_angle_atom_site_label_3
_geom_angle
_geom_angle_site_symmetry_1
_geom_angle_site_symmetry_3
_geom_angle_publ_flag
C30 Rh1 P1 91.0(7) . . ?
C30 Rh1 P2 89.0(7) . . ?
P1 Rh1 P2 179.5(3) . . ?
C30 Rh1 Cl1 174.5(6) . . ?
P1 Rh1 Cl1 87.58(19) . . ?
P2 Rh1 Cl1 92.49(18) . . ?
O30 C30 Rh1 155(2) . . ?
C7 P1 C13 105.1(9) . . ?
C7 P1 C1 100.7(8) . . ?
C13 P1 C1 103.8(9) . . ?
C7 P1 Rh1 122.9(6) . . ?
C13 P1 Rh1 113.4(7) . . ?
C1 P1 Rh1 108.7(7) . . ?
C6 C1 C2 113.6(16) . . ?
C6 C1 P1 122.9(14) . . ?
C2 C1 P1 123.4(14) . . ?
C3 C2 C1 123.3(17) . . ?
C2 C3 C4 117.2(15) . . ?
C5 C4 C3 123.3(18) . . ?
C4 C5 C6 116.8(16) . . ?
C1 C6 C5 125.2(15) . . ?
C8 C7 C12 118.2(18) . . ?
C8 C7 P1 117.5(15) . . ?
C12 C7 P1 123.9(15) . . ?
C9 C8 C7 119(2) . . ?
C8 C9 C10 120(2) . . ?
C11 C10 C9 121(2) . . ?
C10 C11 C12 118(2) . . ?
C7 C12 C11 123(2) . . ?
C18 C13 C14 121.5(19) . . ?
C18 C13 P1 116.7(15) . . ?
C14 C13 P1 121.8(15) . . ?
C15 C14 C19 123(2) . . ?
C15 C14 C13 118.5(19) . . ?
C19 C14 C13 119(2) . . ?
C16 C15 C14 122(2) . . ?
C15 C16 C17 120.0(18) . . ?
C18 C17 C16 120.4(19) . . ?
C17 C18 C13 118.0(19) . . ?
O19 C19 O20 125(2) . . ?
O19 C19 C14 127(2) . . ?
O20 C19 C14 108(2) . . ?
C19 O20 C21 114.7(19) . . ?
C31 P2 C37 98.2(10) . . ?
C31 P2 C43 103.4(10) . . ?
C37 P2 C43 104.5(10) . . ?
C31 P2 Rh1 112.3(7) . . ?
C37 P2 Rh1 121.9(7) . . ?
C43 P2 Rh1 114.0(6) . . ?
C32 C31 C36 120.8(19) . . ?
C32 C31 P2 122.8(16) . . ?
C36 C31 P2 116.1(15) . . ?
C31 C32 C33 118(2) . . ?
C34 C33 C32 123.0(18) . . ?
C33 C34 C35 116.6(17) . . ?
C36 C35 C34 123(2) . . ?
C35 C36 C31 118(2) . . ?
C38 C37 C42 116(2) . . ?
C38 C37 P2 120.9(17) . . ?
C42 C37 P2 122.8(19) . . ?
C37 C38 C39 124(2) . . ?
C40 C39 C38 116(2) . . ?
C39 C40 C41 122(2) . . ?
C42 C41 C40 122(2) . . ?
C41 C42 C37 119(2) . . ?
C44 C43 C48 109(2) . . ?
C44 C43 P2 125.0(15) . . ?
C48 C43 P2 125.4(16) . . ?
C43 C44 C45 122.3(18) . . ?
C43 C44 C49 121.0(19) . . ?
C45 C44 C49 116.8(18) . . ?
C44 C45 C46 122.6(18) . . ?
C47 C46 C45 114(2) . . ?
C46 C47 C48 122(2) . . ?
C47 C48 C43 129(2) . . ?
O49 C49 O50 122(2) . . ?
O49 C49 C44 121.7(18) . . ?
O50 C49 C44 116.4(19) . . ?
C49 O50 C51 117.9(18) . . ?

loop_
_geom_bond_atom_site_label_1
_geom_bond_atom_site_label_2
_geom_bond_distance
_geom_bond_site_symmetry_2
_geom_bond_publ_flag
Rh1 C30 1.8691(11) . ?
Rh1 P1 2.329(5) . ?
Rh1 P2 2.329(5) . ?
Rh1 Cl1 2.4084(11) . ?
C30 O30 1.0989(11) . ?
P1 C7 1.796(18) . ?
P1 C13 1.85(2) . ?
P1 C1 1.82(2) . ?
C1 C6 1.29(3) . ?
C1 C2 1.46(3) . ?
C2 C3 1.30(3) . ?
C3 C4 1.41(3) . ?
C4 C5 1.28(3) . ?
C5 C6 1.43(2) . ?
C7 C8 1.36(3) . ?
C7 C12 1.37(3) . ?
C8 C9 1.38(3) . ?
C9 C10 1.45(3) . ?
C10 C11 1.27(3) . ?
C11 C12 1.41(3) . ?
C13 C18 1.42(3) . ?
C13 C14 1.43(3) . ?
C14 C15 1.36(3) . ?
C14 C19 1.52(3) . ?
C15 C16 1.38(3) . ?
C16 C17 1.44(3) . ?
C17 C18 1.37(3) . ?
C19 O19 1.15(3) . ?
C19 O20 1.37(3) . ?
O20 C21 1.41(3) . ?
P2 C31 1.83(2) . ?
P2 C37 1.85(2) . ?
P2 C43 1.81(2) . ?
C31 C32 1.32(3) . ?
C31 C36 1.50(3) . ?
C32 C33 1.48(3) . ?
C33 C34 1.31(3) . ?
C34 C35 1.48(3) . ?
C35 C36 1.30(3) . ?
C37 C38 1.38(3) . ?
C37 C42 1.42(3) . ?
C38 C39 1.39(3) . ?
C39 C40 1.37(3) . ?
C40 C41 1.36(3) . ?
C41 C42 1.33(2) . ?
C43 C44 1.42(3) . ?
C43 C48 1.37(3) . ?
C44 C45 1.40(3) . ?
C44 C49 1.45(3) . ?
C45 C46 1.43(3) . ?
C46 C47 1.29(3) . ?
C47 C48 1.38(3) . ?
C49 O49 1.23(2) . ?
C49 O50 1.30(2) . ?
O50 C51 1.48(3) . ?

loop_
_geom_torsion_atom_site_label_1
_geom_torsion_atom_site_label_2
_geom_torsion_atom_site_label_3
_geom_torsion_atom_site_label_4
_geom_torsion
_geom_torsion_site_symmetry_1
_geom_torsion_site_symmetry_2
_geom_torsion_site_symmetry_3
_geom_torsion_site_symmetry_4
_geom_torsion_publ_flag
P1 Rh1 C30 O30 -97(5) . . . . ?
P2 Rh1 C30 O30 83(5) . . . . ?
Cl1 Rh1 C30 O30 -171(4) . . . . ?
C30 Rh1 P1 C7 18.2(10) . . . . ?
P2 Rh1 P1 C7 -69(31) . . . . ?
Cl1 Rh1 P1 C7 -167.1(8) . . . . ?
C30 Rh1 P1 C13 146.3(9) . . . . ?
P2 Rh1 P1 C13 59(31) . . . . ?
Cl1 Rh1 P1 C13 -39.0(7) . . . . ?
C30 Rh1 P1 C1 -98.8(9) . . . . ?
P2 Rh1 P1 C1 174(100) . . . . ?
Cl1 Rh1 P1 C1 75.9(7) . . . . ?
C7 P1 C1 C6 -148.8(17) . . . . ?
C13 P1 C1 C6 102.6(18) . . . . ?
Rh1 P1 C1 C6 -18.4(19) . . . . ?
C7 P1 C1 C2 34.9(17) . . . . ?
C13 P1 C1 C2 -73.7(17) . . . . ?
Rh1 P1 C1 C2 165.3(14) . . . . ?
C6 C1 C2 C3 8(3) . . . . ?
P1 C1 C2 C3 -175.3(15) . . . . ?
C1 C2 C3 C4 -10(3) . . . . ?
C2 C3 C4 C5 7(3) . . . . ?
C3 C4 C5 C6 -1(3) . . . . ?
C2 C1 C6 C5 -2(3) . . . . ?
P1 C1 C6 C5 -178.8(13) . . . . ?
C4 C5 C6 C1 -1(3) . . . . ?
C13 P1 C7 C8 165.4(14) . . . . ?
C1 P1 C7 C8 57.8(15) . . . . ?
Rh1 P1 C7 C8 -63.0(16) . . . . ?
C13 P1 C7 C12 -7.5(19) . . . . ?
C1 P1 C7 C12 -115.1(17) . . . . ?
Rh1 P1 C7 C12 124.1(15) . . . . ?
C12 C7 C8 C9 -5(3) . . . . ?
P1 C7 C8 C9 -178.3(15) . . . . ?
C7 C8 C9 C10 4(3) . . . . ?
C8 C9 C10 C11 -2(3) . . . . ?
C9 C10 C11 C12 0(3) . . . . ?
C8 C7 C12 C11 3(3) . . . . ?
P1 C7 C12 C11 176.2(15) . . . . ?
C10 C11 C12 C7 -1(3) . . . . ?
C7 P1 C13 C18 -101.7(16) . . . . ?
C1 P1 C13 C18 3.6(18) . . . . ?
Rh1 P1 C13 C18 121.4(14) . . . . ?
C7 P1 C13 C14 80.0(18) . . . . ?
C1 P1 C13 C14 -174.7(16) . . . . ?
Rh1 P1 C13 C14 -56.9(18) . . . . ?
C18 C13 C14 C15 -1(3) . . . . ?
P1 C13 C14 C15 177.0(16) . . . . ?
C18 C13 C14 C19 175.7(18) . . . . ?
P1 C13 C14 C19 -6(3) . . . . ?
C19 C14 C15 C16 -174.3(19) . . . . ?
C13 C14 C15 C16 3(3) . . . . ?
C14 C15 C16 C17 -4(3) . . . . ?
C15 C16 C17 C18 4(3) . . . . ?
C16 C17 C18 C13 -3(3) . . . . ?
C14 C13 C18 C17 1(3) . . . . ?
P1 C13 C18 C17 -176.9(15) . . . . ?
C15 C14 C19 O19 170(2) . . . . ?
C13 C14 C19 O19 -7(4) . . . . ?
C15 C14 C19 O20 -7(3) . . . . ?
C13 C14 C19 O20 176.4(17) . . . . ?
O19 C19 O20 C21 7(3) . . . . ?
C14 C19 O20 C21 -176.2(18) . . . . ?
C30 Rh1 P2 C31 -82.0(10) . . . . ?
P1 Rh1 P2 C31 5(31) . . . . ?
Cl1 Rh1 P2 C31 103.3(8) . . . . ?
C30 Rh1 P2 C37 162.1(11) . . . . ?
P1 Rh1 P2 C37 -111(31) . . . . ?
Cl1 Rh1 P2 C37 -12.6(9) . . . . ?
C30 Rh1 P2 C43 35.2(8) . . . . ?
P1 Rh1 P2 C43 122(31) . . . . ?
Cl1 Rh1 P2 C43 -139.5(6) . . . . ?
C37 P2 C31 C32 -28(2) . . . . ?
C43 P2 C31 C32 79(2) . . . . ?
Rh1 P2 C31 C32 -157.4(19) . . . . ?
C37 P2 C31 C36 146.5(18) . . . . ?
C43 P2 C31 C36 -106.4(17) . . . . ?
Rh1 P2 C31 C36 17.0(19) . . . . ?
C36 C31 C32 C33 10(3) . . . . ?
P2 C31 C32 C33 -175.9(17) . . . . ?
C31 C32 C33 C34 -10(4) . . . . ?
C32 C33 C34 C35 6(3) . . . . ?
C33 C34 C35 C36 -1(3) . . . . ?
C34 C35 C36 C31 1(4) . . . . ?
C32 C31 C36 C35 -6(4) . . . . ?
P2 C31 C36 C35 179.6(18) . . . . ?
C31 P2 C37 C38 -64.6(18) . . . . ?
C43 P2 C37 C38 -170.9(17) . . . . ?
Rh1 P2 C37 C38 58.1(19) . . . . ?
C31 P2 C37 C42 116.2(18) . . . . ?
C43 P2 C37 C42 10.0(19) . . . . ?
Rh1 P2 C37 C42 -121.0(15) . . . . ?
C42 C37 C38 C39 -5(3) . . . . ?
P2 C37 C38 C39 175.3(18) . . . . ?
C37 C38 C39 C40 4(3) . . . . ?
C38 C39 C40 C41 -2(4) . . . . ?
C39 C40 C41 C42 2(3) . . . . ?
C40 C41 C42 C37 -3(3) . . . . ?
C38 C37 C42 C41 5(3) . . . . ?
P2 C37 C42 C41 -175.8(15) . . . . ?
C31 P2 C43 C44 177.7(14) . . . . ?
C37 P2 C43 C44 -80.0(16) . . . . ?
Rh1 P2 C43 C44 55.5(15) . . . . ?
C31 P2 C43 C48 5.2(19) . . . . ?
C37 P2 C43 C48 107.5(18) . . . . ?
Rh1 P2 C43 C48 -117.0(17) . . . . ?
C48 C43 C44 C45 -1(3) . . . . ?
P2 C43 C44 C45 -174.7(14) . . . . ?
C48 C43 C44 C49 179.2(18) . . . . ?
P2 C43 C44 C49 6(2) . . . . ?
C43 C44 C45 C46 4(3) . . . . ?
C49 C44 C45 C46 -176.6(19) . . . . ?
C44 C45 C46 C47 -7(3) . . . . ?
C45 C46 C47 C48 9(4) . . . . ?
C46 C47 C48 C43 -7(4) . . . . ?
C44 C43 C48 C47 3(3) . . . . ?
P2 C43 C48 C47 176(2) . . . . ?
C43 C44 C49 O49 9(3) . . . . ?
C45 C44 C49 O49 -170.4(18) . . . . ?
C43 C44 C49 O50 -173.2(16) . . . . ?
C45 C44 C49 O50 7(3) . . . . ?
O49 C49 O50 C51 4(3) . . . . ?
C44 C49 O50 C51 -173.9(18) . . . . ?
